data_2243330
loop_
_publ_author_name
'Chadeayne, Andrew R.'
'Pham, Duyen N. K.'
'Golen, James A.'
'Manke, David R.'

_publ_section_title
;
 Norpsilocin: freebase and fumarate salt
;
_journal_coeditor_code PK2623
_journal_issue 4
_journal_name_full 'Acta Crystallographica Section E'
_journal_page_first 589
_journal_page_last 593
_journal_paper_doi 10.1107/S2056989020004077
_journal_volume 76
_journal_year 2020
_chemical_formula_moiety 'C11 H14 N2 O'
_chemical_formula_sum 'C11 H14 N2 O'
_chemical_formula_weight 190.24
_chemical_name_common
;
4-Hydroxy-<i>N</i>-methyltryptamine
;
_chemical_name_systematic
;
3-[2-(Methylamino)ethyl]-1<i>H</i>-indol-4-ol
;
_space_group_crystal_system monoclinic
_space_group_IT_number 14
_space_group_name_Hall '-P 2ybc'
_space_group_name_H-M_alt 'P 1 21/c 1'
_atom_sites_solution_hydrogens mixed
_audit_creation_method
;
Olex2 1.3
(compiled 2020.02.04 svn.rd84adfe8 for OlexSys, GUI svn.r6032)
;
_cell_angle_alpha 90
_cell_angle_beta 100.601(7)
_cell_angle_gamma 90
_cell_formula_units_Z 4
_cell_length_a 9.4060(16)
_cell_length_b 8.8436(15)
_cell_length_c 12.144(2)
_cell_measurement_reflns_used 9944
_cell_measurement_temperature 297(2)
_cell_measurement_theta_max 25.99
_cell_measurement_theta_min 2.87
_cell_volume 992.9(3)
_computing_cell_refinement
;
SAINT (Bruker, 2018)
;
_computing_data_collection
;
APEX3 (Bruker, 2018)
;
_computing_data_reduction
;
SAINT (Bruker, 2018)
;
_computing_molecular_graphics
;
OLEX2 (Dolomanov <i>et al.</i>,  2009)
;
_computing_publication_material
;
publCIF (Westrip, 2010)
;
_computing_structure_refinement
;
SHELXL2018 (Sheldrick, 2015b)
;
_computing_structure_solution
;
SHELXT2014 (Sheldrick, 2015a)
;
_diffrn_ambient_temperature 297.15
_diffrn_measured_fraction_theta_full 0.992
_diffrn_measured_fraction_theta_max 0.987
_diffrn_measurement_device_type 'Bruker D8 Venture CMOS'
_diffrn_measurement_method '\f and \w scans'
_diffrn_radiation_type MoK\a
_diffrn_radiation_wavelength 0.71073
_diffrn_reflns_av_R_equivalents 0.0313
_diffrn_reflns_av_unetI/netI 0.0104
_diffrn_reflns_limit_h_max 11
_diffrn_reflns_limit_h_min -11
_diffrn_reflns_limit_k_max 10
_diffrn_reflns_limit_k_min -10
_diffrn_reflns_limit_l_max 15
_diffrn_reflns_limit_l_min -14
_diffrn_reflns_number 35681
_diffrn_reflns_theta_full 25.242
_diffrn_reflns_theta_max 26.134
_diffrn_reflns_theta_min 3.188
_diffrn_source_current 30.0
_diffrn_source_power 1.5
_diffrn_source_voltage 50.0
_diffrn_standards_number 0
_exptl_absorpt_coefficient_mu 0.083
_exptl_absorpt_correction_T_max 0.7453
_exptl_absorpt_correction_T_min 0.7164
_exptl_absorpt_correction_type multi-scan
_exptl_absorpt_process_details
;
(SADABS; Bruker, 2018)
;
_exptl_crystal_colour colourless
_exptl_crystal_density_diffrn 1.273
_exptl_crystal_description BLOCK
_exptl_crystal_F_000 408
_exptl_crystal_size_max 0.35
_exptl_crystal_size_mid 0.2
_exptl_crystal_size_min 0.1
_refine_diff_density_max 0.204
_refine_diff_density_min -0.144
_refine_ls_extinction_method none
_refine_ls_goodness_of_fit_ref 1.086
_refine_ls_hydrogen_treatment mixed
_refine_ls_matrix_type full
_refine_ls_number_parameters 171
_refine_ls_number_reflns 1955
_refine_ls_number_restraints 105
_refine_ls_restrained_S_all 1.070
_refine_ls_R_factor_all 0.0448
_refine_ls_R_factor_gt 0.0375
_refine_ls_shift/su_max 0.000
_refine_ls_shift/su_mean 0.000
_refine_ls_structure_factor_coef Fsqd
_refine_ls_weighting_details 'w=1/[\s^2^(Fo^2^)+(0.0500P)^2^+0.2586P] where P=(Fo^2^+2Fc^2^)/3'
_refine_ls_weighting_scheme calc
_refine_ls_wR_factor_gt 0.0958
_refine_ls_wR_factor_ref 0.1048
_reflns_number_gt 1687
_reflns_number_total 1955
_reflns_threshold_expression 'I > 2\s(I)'
_cod_data_source_file pk2623sup1.cif
_cod_data_source_block I
_cod_original_cell_volume 993.0(3)
_cod_database_code 2243330
_shelx_space_group_comment
;
The symmetry employed for this shelxl refinement is uniquely defined
by the following loop, which should always be used as a source of
symmetry information in preference to the above space-group names.
They are only intended as comments.
;
_shelx_estimated_absorpt_t_min 0.971
_shelx_estimated_absorpt_t_max 0.992

loop_
_space_group_symop_operation_xyz
'x, y, z'
'-x, y+1/2, -z+1/2'
'-x, -y, -z'
'x, -y-1/2, z-1/2'

loop_
_atom_site_type_symbol
_atom_site_label
_atom_site_fract_x
_atom_site_fract_y
_atom_site_fract_z
_atom_site_U_iso_or_equiv
_atom_site_adp_type
_atom_site_calc_flag
_atom_site_occupancy
_atom_site_disorder_assembly
_atom_site_disorder_group
O O1 0.72180(10) 0.50889(10) 0.48264(7) 0.0392(3) Uani d 1 . .
H H1 0.7503(17) 0.4189(12) 0.5019(14) 0.059 Uiso d 1 . .
N N1 0.67378(13) 0.84618(14) 0.18771(10) 0.0460(3) Uani d 1 . .
H H1A 0.6832(18) 0.8918(18) 0.1255(10) 0.055 Uiso d 1 . .
C C1 0.70586(13) 0.68167(13) 0.33046(10) 0.0311(3) Uani d 1 . .
C C2 0.77773(13) 0.56216(13) 0.39398(9) 0.0313(3) Uani d 1 . .
C C3 0.90077(14) 0.50210(15) 0.36388(11) 0.0387(3) Uani d 1 . .
H H3 0.949534 0.424117 0.406353 0.046 Uiso calc 1 . .
C C4 0.95365(15) 0.55642(17) 0.27050(12) 0.0451(3) Uani d 1 . .
H H4 1.036369 0.513198 0.252150 0.054 Uiso calc 1 . .
C C5 0.88612(15) 0.67154(16) 0.20592(12) 0.0441(3) Uani d 1 . .
H H5 0.920870 0.707054 0.143824 0.053 Uiso calc 1 . .
C C6 0.76258(14) 0.73365(14) 0.23720(10) 0.0364(3) Uani d 1 . .
C C7 0.56146(15) 0.86403(16) 0.24481(12) 0.0440(3) Uani d 1 . .
H H7 0.486086 0.932698 0.225640 0.053 Uiso calc 1 . .
C C8 0.57603(14) 0.76694(14) 0.33354(11) 0.0356(3) Uani d 1 . .
C C9 0.4767(3) 0.7551(3) 0.4179(3) 0.0401(6) Uani d 0.895(3) A 1
H H9A 0.512632 0.820479 0.481067 0.048 Uiso calc 0.895(3) A 1
H H9B 0.478389 0.652079 0.445479 0.048 Uiso calc 0.895(3) A 1
C C10 0.32164(18) 0.7988(2) 0.36920(16) 0.0426(4) Uani d 0.895(3) A 1
H H10A 0.318567 0.904813 0.348540 0.051 Uiso calc 0.895(3) A 1
H H10B 0.288874 0.740378 0.301680 0.051 Uiso calc 0.895(3) A 1
N N2 0.22260(16) 0.77279(16) 0.44818(14) 0.0414(4) Uani d 0.895(3) A 1
H H2 0.1338(10) 0.778(2) 0.4114(8) 0.050 Uiso d 0.895(3) A 1
C C11 0.2400(3) 0.8822(2) 0.54022(17) 0.0644(6) Uani d 0.895(3) A 1
H H11A 0.233857 0.982920 0.510261 0.097 Uiso calc 0.895(3) A 1
H H11B 0.332532 0.867982 0.587682 0.097 Uiso calc 0.895(3) A 1
H H11C 0.164866 0.867360 0.583032 0.097 Uiso calc 0.895(3) A 1
C C9' 0.477(3) 0.724(3) 0.410(3) 0.0401(6) Uani d 0.105(3) A 2
H H9'A 0.533638 0.706474 0.484119 0.048 Uiso calc 0.105(3) A 2
H H9'B 0.430684 0.628565 0.384330 0.048 Uiso calc 0.105(3) A 2
C C10' 0.3608(18) 0.8382(19) 0.4191(15) 0.050(2) Uani d 0.105(3) A 2
H H10C 0.405248 0.936642 0.435346 0.060 Uiso calc 0.105(3) A 2
H H10D 0.294887 0.844927 0.347824 0.060 Uiso calc 0.105(3) A 2
N N2' 0.2784(14) 0.7990(17) 0.5074(13) 0.053(3) Uani d 0.105(3) A 2
H H2' 0.256(4) 0.703(2) 0.500(4) 0.063 Uiso d 0.105(3) A 2
C C11' 0.143(2) 0.884(3) 0.507(2) 0.083(6) Uani d 0.105(3) A 2
H H11D 0.098734 0.849865 0.567605 0.125 Uiso calc 0.105(3) A 2
H H11E 0.165025 0.990058 0.516272 0.125 Uiso calc 0.105(3) A 2
H H11F 0.078492 0.868185 0.437255 0.125 Uiso calc 0.105(3) A 2

loop_
_atom_site_aniso_label
_atom_site_aniso_U_11
_atom_site_aniso_U_22
_atom_site_aniso_U_33
_atom_site_aniso_U_12
_atom_site_aniso_U_13
_atom_site_aniso_U_23
O1 0.0534(6) 0.0345(5) 0.0337(5) 0.0108(4) 0.0185(4) 0.0063(4)
N1 0.0523(7) 0.0466(7) 0.0415(6) 0.0002(5) 0.0151(5) 0.0174(5)
C1 0.0332(6) 0.0300(6) 0.0311(6) -0.0049(5) 0.0081(5) -0.0009(4)
C2 0.0354(6) 0.0311(6) 0.0279(6) -0.0023(5) 0.0074(4) -0.0021(4)
C3 0.0362(7) 0.0393(7) 0.0407(7) 0.0042(5) 0.0074(5) 0.0000(5)
C4 0.0368(7) 0.0494(8) 0.0536(8) -0.0024(6) 0.0199(6) -0.0049(6)
C5 0.0448(7) 0.0475(8) 0.0451(7) -0.0096(6) 0.0218(6) 0.0017(6)
C6 0.0385(7) 0.0359(6) 0.0357(6) -0.0072(5) 0.0097(5) 0.0025(5)
C7 0.0448(7) 0.0419(7) 0.0463(7) 0.0058(6) 0.0109(6) 0.0132(6)
C8 0.0372(6) 0.0334(6) 0.0374(6) 0.0012(5) 0.0097(5) 0.0051(5)
C9 0.0448(7) 0.0372(15) 0.0414(10) 0.0089(9) 0.0160(6) 0.0076(10)
C10 0.0412(9) 0.0473(10) 0.0411(9) 0.0100(7) 0.0124(7) 0.0124(7)
N2 0.0383(7) 0.0431(8) 0.0450(8) 0.0085(6) 0.0132(6) 0.0071(6)
C11 0.0799(15) 0.0521(11) 0.0699(13) 0.0053(11) 0.0368(11) -0.0077(10)
C9' 0.0448(7) 0.0372(15) 0.0414(10) 0.0089(9) 0.0160(6) 0.0076(10)
C10' 0.053(5) 0.046(4) 0.053(5) 0.007(4) 0.015(4) 0.005(4)
N2' 0.059(5) 0.046(5) 0.059(6) 0.007(5) 0.026(5) 0.001(5)
C11' 0.066(10) 0.078(11) 0.112(13) 0.024(9) 0.038(9) 0.027(10)

loop_
_atom_type_symbol
_atom_type_description
_atom_type_scat_dispersion_real
_atom_type_scat_dispersion_imag
_atom_type_scat_source
C C 0.0033 0.0016 'International Tables Vol C Tables 4.2.6.8 and 6.1.1.4'
H H 0.0000 0.0000 'International Tables Vol C Tables 4.2.6.8 and 6.1.1.4'
N N 0.0061 0.0033 'International Tables Vol C Tables 4.2.6.8 and 6.1.1.4'
O O 0.0106 0.0060 'International Tables Vol C Tables 4.2.6.8 and 6.1.1.4'

loop_
_geom_angle_atom_site_label_1
_geom_angle_atom_site_label_2
_geom_angle_atom_site_label_3
_geom_angle_site_symmetry_1
_geom_angle_site_symmetry_3
_geom_angle
_geom_angle_publ_flag
C2 O1 H1 . . 112.8(11) ?
C6 N1 H1A . . 124.4(12) ?
C6 N1 C7 . . 109.04(11) ?
C7 N1 H1A . . 126.3(11) ?
C2 C1 C6 . . 118.00(11) ?
C2 C1 C8 . . 134.67(11) ?
C6 C1 C8 . . 107.27(11) ?
O1 C2 C1 . . 118.40(10) ?
O1 C2 C3 . . 122.57(11) ?
C3 C2 C1 . . 119.03(11) ?
C2 C3 H3 . . 119.3 ?
C2 C3 C4 . . 121.35(13) ?
C4 C3 H3 . . 119.3 ?
C3 C4 H4 . . 119.3 ?
C5 C4 C3 . . 121.43(13) ?
C5 C4 H4 . . 119.3 ?
C4 C5 H5 . . 121.4 ?
C4 C5 C6 . . 117.23(12) ?
C6 C5 H5 . . 121.4 ?
N1 C6 C1 . . 107.40(11) ?
N1 C6 C5 . . 129.63(12) ?
C5 C6 C1 . . 122.96(12) ?
N1 C7 H7 . . 124.7 ?
C8 C7 N1 . . 110.55(12) ?
C8 C7 H7 . . 124.7 ?
C1 C8 C9 . . 127.83(14) ?
C1 C8 C9' . . 120.9(8) ?
C7 C8 C1 . . 105.73(11) ?
C7 C8 C9 . . 126.43(15) ?
C7 C8 C9' . . 132.4(9) ?
C8 C9 H9A . . 109.0 ?
C8 C9 H9B . . 109.0 ?
C8 C9 C10 . . 112.8(2) ?
H9A C9 H9B . . 107.8 ?
C10 C9 H9A . . 109.0 ?
C10 C9 H9B . . 109.0 ?
C9 C10 H10A . . 109.1 ?
C9 C10 H10B . . 109.1 ?
H10A C10 H10B . . 107.8 ?
N2 C10 C9 . . 112.57(17) ?
N2 C10 H10A . . 109.1 ?
N2 C10 H10B . . 109.1 ?
C10 N2 H2 . . 108.6(7) ?
C11 N2 C10 . . 113.51(15) ?
C11 N2 H2 . . 108.6(7) ?
N2 C11 H11A . . 109.5 ?
N2 C11 H11B . . 109.5 ?
N2 C11 H11C . . 109.5 ?
H11A C11 H11B . . 109.5 ?
H11A C11 H11C . . 109.5 ?
H11B C11 H11C . . 109.5 ?
C8 C9' H9'A . . 108.6 ?
C8 C9' H9'B . . 108.6 ?
C8 C9' C10' . . 115(2) ?
H9'A C9' H9'B . . 107.6 ?
C10' C9' H9'A . . 108.6 ?
C10' C9' H9'B . . 108.6 ?
C9' C10' H10C . . 109.1 ?
C9' C10' H10D . . 109.1 ?
H10C C10' H10D . . 107.9 ?
N2' C10' C9' . . 112.3(16) ?
N2' C10' H10C . . 109.1 ?
N2' C10' H10D . . 109.1 ?
C10' N2' H2' . . 107.7(14) ?
C10' N2' C11' . . 116.4(13) ?
C11' N2' H2' . . 107.6(14) ?
N2' C11' H11D . . 109.5 ?
N2' C11' H11E . . 109.5 ?
N2' C11' H11F . . 109.5 ?
H11D C11' H11E . . 109.5 ?
H11D C11' H11F . . 109.5 ?
H11E C11' H11F . . 109.5 ?

loop_
_geom_bond_atom_site_label_1
_geom_bond_atom_site_label_2
_geom_bond_site_symmetry_2
_geom_bond_distance
_geom_bond_publ_flag
O1 H1 . 0.858(9) ?
O1 C2 . 1.3662(14) ?
N1 H1A . 0.875(9) ?
N1 C6 . 1.3655(18) ?
N1 C7 . 1.3753(18) ?
C1 C2 . 1.4061(17) ?
C1 C6 . 1.4147(17) ?
C1 C8 . 1.4416(17) ?
C2 C3 . 1.3823(18) ?
C3 H3 . 0.9300 ?
C3 C4 . 1.4042(19) ?
C4 H4 . 0.9300 ?
C4 C5 . 1.368(2) ?
C5 H5 . 0.9300 ?
C5 C6 . 1.3995(19) ?
C7 H7 . 0.9300 ?
C7 C8 . 1.3649(18) ?
C8 C9 . 1.512(3) ?
C8 C9' . 1.48(3) ?
C9 H9A . 0.9700 ?
C9 H9B . 0.9700 ?
C9 C10 . 1.520(3) ?
C10 H10A . 0.9700 ?
C10 H10B . 0.9700 ?
C10 N2 . 1.4729(19) ?
N2 H2 . 0.873(9) ?
N2 C11 . 1.464(2) ?
C11 H11A . 0.9600 ?
C11 H11B . 0.9600 ?
C11 H11C . 0.9600 ?
C9' H9'A . 0.9700 ?
C9' H9'B . 0.9700 ?
C9' C10' . 1.509(10) ?
C10' H10C . 0.9700 ?
C10' H10D . 0.9700 ?
C10' N2' . 1.476(9) ?
N2' H2' . 0.876(14) ?
N2' C11' . 1.476(10) ?
C11' H11D . 0.9600 ?
C11' H11E . 0.9600 ?
C11' H11F . 0.9600 ?

loop_
_geom_hbond_atom_site_label_D
_geom_hbond_atom_site_label_H
_geom_hbond_atom_site_label_A
_geom_hbond_site_symmetry_A
_geom_hbond_distance_DH
_geom_hbond_distance_HA
_geom_hbond_distance_DA
_geom_hbond_angle_DHA
_geom_hbond_publ_flag
O1 H1 N2 3_666 0.858(9) 1.803(10) 2.6501(16) 168.9(16) yes
N1 H1A O1 4_575 0.875(9) 2.037(9) 2.9092(15) 175.4(16) yes

loop_
_geom_torsion_atom_site_label_1
_geom_torsion_atom_site_label_2
_geom_torsion_atom_site_label_3
_geom_torsion_atom_site_label_4
_geom_torsion_site_symmetry_1
_geom_torsion_site_symmetry_2
_geom_torsion_site_symmetry_3
_geom_torsion_site_symmetry_4
_geom_torsion
_geom_torsion_publ_flag
O1 C2 C3 C4 . . . . 178.26(11) ?
N1 C7 C8 C1 . . . . -0.66(16) ?
N1 C7 C8 C9 . . . . 178.33(19) ?
N1 C7 C8 C9' . . . . -169(2) ?
C1 C2 C3 C4 . . . . -1.01(19) ?
C1 C8 C9 C10 . . . . -151.89(16) ?
C1 C8 C9' C10' . . . . 169.5(18) ?
C2 C1 C6 N1 . . . . 178.58(11) ?
C2 C1 C6 C5 . . . . -0.01(19) ?
C2 C1 C8 C7 . . . . -177.14(14) ?
C2 C1 C8 C9 . . . . 3.9(3) ?
C2 C1 C8 C9' . . . . -7.0(18) ?
C2 C3 C4 C5 . . . . 0.4(2) ?
C3 C4 C5 C6 . . . . 0.4(2) ?
C4 C5 C6 N1 . . . . -178.84(14) ?
C4 C5 C6 C1 . . . . -0.6(2) ?
C6 N1 C7 C8 . . . . 1.39(17) ?
C6 C1 C2 O1 . . . . -178.50(10) ?
C6 C1 C2 C3 . . . . 0.80(17) ?
C6 C1 C8 C7 . . . . -0.28(14) ?
C6 C1 C8 C9 . . . . -179.24(18) ?
C6 C1 C8 C9' . . . . 169.9(18) ?
C7 N1 C6 C1 . . . . -1.52(15) ?
C7 N1 C6 C5 . . . . 176.94(14) ?
C7 C8 C9 C10 . . . . 29.3(3) ?
C7 C8 C9' C10' . . . . -23(4) ?
C8 C1 C2 O1 . . . . -1.9(2) ?
C8 C1 C2 C3 . . . . 177.41(13) ?
C8 C1 C6 N1 . . . . 1.11(14) ?
C8 C1 C6 C5 . . . . -177.48(12) ?
C8 C9 C10 N2 . . . . 174.34(15) ?
C8 C9' C10' N2' . . . . -172(2) ?
C9 C10 N2 C11 . . . . 73.1(2) ?
C9' C10' N2' C11' . . . . -167(3) ?

_cod_database_fobs_code 2243330
